data_4105078
loop_
_publ_author_name
'Xiaofang Li'
'Masayoshi Nishiura'
'Lihong Hu'
'Kyouichi Mori'
'Zhaomin Hou'

_publ_section_title
;
 Alternating and Random Copolymerization of Isoprene and Ethylene
 Catalyzed by Cationic Half-Sandwich Scandium Alkyls
;
_journal_name_full 'Journal of the American Chemical Society'
_journal_page_first 13870
_journal_page_last 13882
_journal_paper_doi 10.1021/ja9056213
_journal_volume 131
_journal_year 2009
_chemical_formula_sum 'C24 H41 O Sc Si2'
_chemical_formula_weight 446.71
_chemical_name_common (CpC6H4OMe)Sc(CH2SiMe3)2(thf)
_chemical_name_systematic
; 
 ? 
;
_space_group_IT_number 2
_symmetry_cell_setting triclinic
_symmetry_space_group_name_Hall '-P 1'
_symmetry_space_group_name_H-M 'P -1'
_atom_sites_solution_hydrogens geom
_atom_sites_solution_primary direct
_atom_sites_solution_secondary difmap
_audit_creation_method SHELXL-97
_cell_angle_alpha 66.873(2)
_cell_angle_beta 76.458(2)
_cell_angle_gamma 80.993(2)
_cell_formula_units_Z 2
_cell_length_a 10.8504(16)
_cell_length_b 11.2243(16)
_cell_length_c 12.3328(18)
_cell_measurement_temperature 173(2)
_cell_volume 1339.4(3)
_computing_cell_refinement 'Bruker SMART'
_computing_data_collection 'Bruker SMART'
_computing_data_reduction 'Bruker SHELXTL'
_computing_molecular_graphics 'Bruker SHELXTL'
_computing_publication_material 'Bruker SHELXTL'
_computing_structure_refinement 'SHELXL-97 (Sheldrick, 1997)'
_computing_structure_solution 'SHELXS-97 (Sheldrick, 1990)'
_diffrn_ambient_temperature 173(2)
_diffrn_measured_fraction_theta_full 0.974
_diffrn_measured_fraction_theta_max 0.974
_diffrn_measurement_device_type 'CCD area detector'
_diffrn_measurement_method 'phi and omega scans'
_diffrn_radiation_monochromator graphite
_diffrn_radiation_source 'fine-focus sealed tube'
_diffrn_radiation_type MoK\a
_diffrn_radiation_wavelength 0.71073
_diffrn_reflns_av_R_equivalents 0.0165
_diffrn_reflns_av_sigmaI/netI 0.0302
_diffrn_reflns_limit_h_max 12
_diffrn_reflns_limit_h_min -9
_diffrn_reflns_limit_k_max 9
_diffrn_reflns_limit_k_min -13
_diffrn_reflns_limit_l_max 14
_diffrn_reflns_limit_l_min -14
_diffrn_reflns_number 6535
_diffrn_reflns_theta_full 25.06
_diffrn_reflns_theta_max 25.06
_diffrn_reflns_theta_min 1.83
_exptl_absorpt_coefficient_mu 0.375
_exptl_absorpt_correction_T_max 0.9287
_exptl_absorpt_correction_T_min 0.7924
_exptl_absorpt_correction_type multi-scan
_exptl_absorpt_process_details SADABS
_exptl_crystal_density_diffrn 1.108
_exptl_crystal_F_000 484
_exptl_crystal_size_max 0.65
_exptl_crystal_size_mid 0.30
_exptl_crystal_size_min 0.20
_refine_diff_density_max 0.346
_refine_diff_density_min -0.406
_refine_diff_density_rms 0.073
_refine_ls_extinction_method none
_refine_ls_goodness_of_fit_ref 1.058
_refine_ls_hydrogen_treatment none
_refine_ls_matrix_type full
_refine_ls_number_parameters 264
_refine_ls_number_reflns 4617
_refine_ls_number_restraints 0
_refine_ls_restrained_S_all 1.058
_refine_ls_R_factor_all 0.0430
_refine_ls_R_factor_gt 0.0366
_refine_ls_shift/su_max 0.004
_refine_ls_shift/su_mean 0.000
_refine_ls_structure_factor_coef Fsqd
_refine_ls_weighting_details 'calc w=1/[\s^2^(Fo^2^)+(0.0677P)^2^+0.0480P] where P=(Fo^2^+2Fc^2^)/3'
_refine_ls_weighting_scheme calc
_refine_ls_wR_factor_gt 0.1025
_refine_ls_wR_factor_ref 0.1065
_reflns_number_gt 3916
_reflns_number_total 4617
_reflns_threshold_expression >2sigma(I)
_cod_data_source_file ja9056213_si_001_6.cif
_cod_data_source_block 7
_cod_database_code 4105078

loop_
_symmetry_equiv_pos_as_xyz
'x, y, z'
'-x, -y, -z'

loop_
_atom_site_label
_atom_site_type_symbol
_atom_site_fract_x
_atom_site_fract_y
_atom_site_fract_z
_atom_site_U_iso_or_equiv
_atom_site_adp_type
_atom_site_occupancy
_atom_site_symmetry_multiplicity
_atom_site_calc_flag
_atom_site_refinement_flags
Sc1 Sc 0.24859(3) 0.77370(3) 0.22963(3) 0.02682(12) Uani 1 1 d .
Si1 Si 0.56293(5) 0.61385(5) 0.16455(5) 0.03206(15) Uani 1 1 d .
Si2 Si 0.32214(6) 0.91809(6) 0.42110(5) 0.04117(17) Uani 1 1 d .
O1 O 0.20129(13) 0.57013(12) 0.33174(11) 0.0350(3) Uani 1 1 d .
C1 C 0.45536(17) 0.76097(19) 0.15523(18) 0.0336(4) Uani 1 1 d .
H1A H 0.4640 0.8140 0.0684 0.040 Uiso 1 1 calc R
H1B H 0.4943 0.8089 0.1894 0.040 Uiso 1 1 calc R
C2 C 0.6942(2) 0.6415(2) 0.0297(2) 0.0470(5) Uani 1 1 d .
H2A H 0.6577 0.6689 -0.0427 0.071 Uiso 1 1 calc R
H2B H 0.7479 0.5607 0.0382 0.071 Uiso 1 1 calc R
H2C H 0.7457 0.7093 0.0230 0.071 Uiso 1 1 calc R
C3 C 0.6380(2) 0.5602(2) 0.3000(2) 0.0512(6) Uani 1 1 d .
H3A H 0.6828 0.6314 0.2963 0.077 Uiso 1 1 calc R
H3B H 0.6984 0.4851 0.3018 0.077 Uiso 1 1 calc R
H3C H 0.5720 0.5361 0.3727 0.077 Uiso 1 1 calc R
C4 C 0.4802(2) 0.4718(2) 0.1781(2) 0.0447(5) Uani 1 1 d .
H4A H 0.4151 0.4483 0.2516 0.067 Uiso 1 1 calc R
H4B H 0.5423 0.3976 0.1815 0.067 Uiso 1 1 calc R
H4C H 0.4400 0.4954 0.1084 0.067 Uiso 1 1 calc R
C5 C 0.2084(2) 0.8424(2) 0.38326(19) 0.0411(5) Uani 1 1 d .
H5A H 0.1329 0.9049 0.3718 0.049 Uiso 1 1 calc R
H5B H 0.1812 0.7662 0.4564 0.049 Uiso 1 1 calc R
C6 C 0.4638(3) 0.8037(3) 0.4642(3) 0.0638(7) Uani 1 1 d .
H6A H 0.4351 0.7221 0.5276 0.096 Uiso 1 1 calc R
H6B H 0.5169 0.8430 0.4935 0.096 Uiso 1 1 calc R
H6C H 0.5133 0.7863 0.3939 0.096 Uiso 1 1 calc R
C7 C 0.2479(3) 0.9692(3) 0.5512(3) 0.0796(10) Uani 1 1 d .
H7A H 0.1726 1.0284 0.5324 0.119 Uiso 1 1 calc R
H7B H 0.3094 1.0134 0.5663 0.119 Uiso 1 1 calc R
H7C H 0.2229 0.8923 0.6229 0.119 Uiso 1 1 calc R
C8 C 0.3797(3) 1.0661(2) 0.2904(3) 0.0693(8) Uani 1 1 d .
H8A H 0.4263 1.0410 0.2234 0.104 Uiso 1 1 calc R
H8B H 0.4362 1.1083 0.3137 0.104 Uiso 1 1 calc R
H8C H 0.3069 1.1266 0.2658 0.104 Uiso 1 1 calc R
C9 C 0.09485(17) 0.72450(17) 0.14166(16) 0.0274(4) Uani 1 1 d .
C10 C 0.19004(17) 0.78762(18) 0.04210(16) 0.0282(4) Uani 1 1 d .
C11 C 0.18605(17) 0.91742(17) 0.03362(16) 0.0298(4) Uani 1 1 d .
C12 C 0.08773(17) 0.93569(18) 0.12567(17) 0.0304(4) Uani 1 1 d .
C13 C 0.03096(17) 0.81641(17) 0.19275(16) 0.0282(4) Uani 1 1 d .
C14 C 0.27517(19) 0.72891(19) -0.04165(17) 0.0366(5) Uani 1 1 d .
H14A H 0.2451 0.7611 -0.1179 0.055 Uiso 1 1 calc R
H14B H 0.2738 0.6341 -0.0055 0.055 Uiso 1 1 calc R
H14C H 0.3622 0.7532 -0.0563 0.055 Uiso 1 1 calc R
C15 C 0.2673(2) 1.02165(19) -0.06028(19) 0.0424(5) Uani 1 1 d .
H15A H 0.3260 1.0440 -0.0228 0.064 Uiso 1 1 calc R
H15B H 0.2129 1.0989 -0.0967 0.064 Uiso 1 1 calc R
H15C H 0.3160 0.9899 -0.1225 0.064 Uiso 1 1 calc R
C16 C 0.0477(2) 1.06302(19) 0.1428(2) 0.0400(5) Uani 1 1 d .
H16A H -0.0165 1.0489 0.2165 0.060 Uiso 1 1 calc R
H16B H 0.0118 1.1247 0.0740 0.060 Uiso 1 1 calc R
H16C H 0.1217 1.0982 0.1491 0.060 Uiso 1 1 calc R
C17 C -0.07460(19) 0.7882(2) 0.30048(18) 0.0395(5) Uani 1 1 d .
H17A H -0.0390 0.7444 0.3736 0.059 Uiso 1 1 calc R
H17B H -0.1324 0.7319 0.2963 0.059 Uiso 1 1 calc R
H17C H -0.1214 0.8698 0.3020 0.059 Uiso 1 1 calc R
C18 C 0.07557(17) 0.58365(17) 0.19488(16) 0.0295(4) Uani 1 1 d .
C19 C 0.00574(19) 0.5245(2) 0.15130(19) 0.0394(5) Uani 1 1 d .
H19 H -0.0316 0.5754 0.0834 0.047 Uiso 1 1 calc R
C20 C -0.0104(2) 0.3917(2) 0.2056(2) 0.0470(6) Uani 1 1 d .
H20 H -0.0580 0.3526 0.1745 0.056 Uiso 1 1 calc R
C21 C 0.0424(2) 0.3180(2) 0.3038(2) 0.0478(6) Uani 1 1 d .
H21 H 0.0303 0.2277 0.3412 0.057 Uiso 1 1 calc R
C22 C 0.1136(2) 0.3730(2) 0.34978(19) 0.0425(5) Uani 1 1 d .
H22 H 0.1509 0.3215 0.4175 0.051 Uiso 1 1 calc R
C23 C 0.12853(18) 0.50467(18) 0.29439(16) 0.0317(4) Uani 1 1 d .
C24 C 0.2452(2) 0.5003(2) 0.44408(19) 0.0519(6) Uani 1 1 d .
H24A H 0.1719 0.4764 0.5101 0.078 Uiso 1 1 calc R
H24B H 0.2967 0.5558 0.4575 0.078 Uiso 1 1 calc R
H24C H 0.2968 0.4216 0.4406 0.078 Uiso 1 1 calc R

loop_
_atom_site_aniso_label
_atom_site_aniso_U_11
_atom_site_aniso_U_22
_atom_site_aniso_U_33
_atom_site_aniso_U_23
_atom_site_aniso_U_13
_atom_site_aniso_U_12
Sc1 0.0248(2) 0.0303(2) 0.0277(2) -0.01213(15) -0.00528(14) -0.00430(14)
Si1 0.0272(3) 0.0357(3) 0.0359(3) -0.0156(2) -0.0071(2) -0.0015(2)
Si2 0.0457(4) 0.0456(3) 0.0411(3) -0.0251(3) -0.0055(3) -0.0085(3)
O1 0.0408(8) 0.0354(7) 0.0273(7) -0.0045(6) -0.0128(6) -0.0089(6)
C1 0.0274(10) 0.0358(10) 0.0409(11) -0.0175(9) -0.0056(8) -0.0043(8)
C2 0.0388(12) 0.0457(12) 0.0569(14) -0.0251(11) 0.0040(10) -0.0075(10)
C3 0.0515(14) 0.0535(14) 0.0536(14) -0.0203(11) -0.0246(11) 0.0056(11)
C4 0.0432(13) 0.0399(12) 0.0537(13) -0.0220(10) -0.0050(10) -0.0043(9)
C5 0.0391(12) 0.0520(13) 0.0393(11) -0.0248(10) -0.0047(9) -0.0062(9)
C6 0.0637(17) 0.0724(18) 0.0684(17) -0.0304(14) -0.0310(14) -0.0031(13)
C7 0.079(2) 0.114(3) 0.077(2) -0.072(2) 0.0042(16) -0.0257(18)
C8 0.076(2) 0.0504(15) 0.0741(18) -0.0200(14) 0.0023(15) -0.0177(14)
C9 0.0254(9) 0.0306(10) 0.0284(9) -0.0104(8) -0.0087(7) -0.0043(7)
C10 0.0249(9) 0.0348(10) 0.0264(9) -0.0121(8) -0.0063(7) -0.0028(7)
C11 0.0283(10) 0.0291(10) 0.0291(9) -0.0067(8) -0.0065(8) -0.0036(8)
C12 0.0280(10) 0.0294(10) 0.0353(10) -0.0124(8) -0.0093(8) -0.0004(8)
C13 0.0232(9) 0.0322(10) 0.0295(9) -0.0112(8) -0.0057(8) -0.0023(7)
C14 0.0381(11) 0.0401(11) 0.0329(10) -0.0170(9) -0.0036(9) -0.0021(9)
C15 0.0414(12) 0.0352(11) 0.0418(12) -0.0064(9) -0.0017(10) -0.0081(9)
C16 0.0392(12) 0.0330(11) 0.0488(12) -0.0180(9) -0.0083(10) 0.0020(9)
C17 0.0319(11) 0.0478(12) 0.0372(11) -0.0167(9) 0.0005(9) -0.0071(9)
C18 0.0271(9) 0.0307(10) 0.0315(10) -0.0127(8) -0.0033(8) -0.0049(7)
C19 0.0370(11) 0.0410(12) 0.0463(12) -0.0193(10) -0.0111(9) -0.0069(9)
C20 0.0470(13) 0.0441(13) 0.0583(14) -0.0254(11) -0.0049(11) -0.0171(10)
C21 0.0542(14) 0.0320(11) 0.0536(14) -0.0142(10) 0.0024(11) -0.0162(10)
C22 0.0484(13) 0.0344(11) 0.0376(11) -0.0056(9) -0.0052(10) -0.0084(9)
C23 0.0305(10) 0.0333(10) 0.0316(10) -0.0124(8) -0.0015(8) -0.0086(8)
C24 0.0671(16) 0.0503(14) 0.0346(12) -0.0004(10) -0.0248(11) -0.0118(11)

loop_
_atom_type_symbol
_atom_type_description
_atom_type_scat_dispersion_real
_atom_type_scat_dispersion_imag
_atom_type_scat_source
C C 0.0033 0.0016 'International Tables Vol C Tables 4.2.6.8 and 6.1.1.4'
H H 0.0000 0.0000 'International Tables Vol C Tables 4.2.6.8 and 6.1.1.4'
O O 0.0106 0.0060 'International Tables Vol C Tables 4.2.6.8 and 6.1.1.4'
Si Si 0.0817 0.0704 'International Tables Vol C Tables 4.2.6.8 and 6.1.1.4'
Sc Sc 0.2519 0.3716 'International Tables Vol C Tables 4.2.6.8 and 6.1.1.4'

loop_
_geom_angle_atom_site_label_1
_geom_angle_atom_site_label_2
_geom_angle_atom_site_label_3
_geom_angle
O1 Sc1 C1 104.73(6)
O1 Sc1 C5 98.51(7)
C1 Sc1 C5 111.69(8)
O1 Sc1 C9 71.11(5)
C1 Sc1 C9 121.05(7)
C5 Sc1 C9 127.22(7)
O1 Sc1 C13 86.25(6)
C1 Sc1 C13 147.92(7)
C5 Sc1 C13 95.89(7)
C9 Sc1 C13 33.96(6)
O1 Sc1 C10 95.08(5)
C1 Sc1 C10 92.72(7)
C5 Sc1 C10 147.72(7)
C9 Sc1 C10 33.75(6)
C13 Sc1 C10 55.88(6)
O1 Sc1 C12 119.43(6)
C1 Sc1 C12 125.33(7)
C5 Sc1 C12 92.88(7)
C9 Sc1 C12 55.51(6)
C13 Sc1 C12 33.30(6)
C10 Sc1 C12 55.08(6)
O1 Sc1 C11 125.51(5)
C1 Sc1 C11 95.40(7)
C5 Sc1 C11 120.13(7)
C9 Sc1 C11 55.29(6)
C13 Sc1 C11 55.24(6)
C10 Sc1 C11 32.95(6)
C12 Sc1 C11 33.01(6)
C1 Si1 C3 110.01(10)
C1 Si1 C2 112.48(10)
C3 Si1 C2 107.62(11)
C1 Si1 C4 113.48(9)
C3 Si1 C4 106.73(11)
C2 Si1 C4 106.17(10)
C5 Si2 C8 110.53(12)
C5 Si2 C6 111.68(11)
C8 Si2 C6 108.23(14)
C5 Si2 C7 111.47(11)
C8 Si2 C7 107.69(14)
C6 Si2 C7 107.06(14)
C23 O1 C24 118.06(15)
C23 O1 Sc1 123.45(11)
C24 O1 Sc1 118.48(12)
Si1 C1 Sc1 128.27(10)
Si2 C5 Sc1 125.07(11)
C13 C9 C10 108.39(15)
C13 C9 C18 124.58(16)
C10 C9 C18 126.54(16)
C13 C9 Sc1 73.96(10)
C10 C9 Sc1 75.31(10)
C18 C9 Sc1 110.68(12)
C11 C10 C9 107.41(15)
C11 C10 C14 126.21(16)
C9 C10 C14 126.34(16)
C11 C10 Sc1 74.45(10)
C9 C10 Sc1 70.94(10)
C14 C10 Sc1 122.07(13)
C10 C11 C12 108.51(15)
C10 C11 C15 126.29(17)
C12 C11 C15 125.14(17)
C10 C11 Sc1 72.60(10)
C12 C11 Sc1 73.11(10)
C15 C11 Sc1 122.52(13)
C13 C12 C11 108.10(16)
C13 C12 C16 126.78(17)
C11 C12 C16 125.04(17)
C13 C12 Sc1 71.56(10)
C11 C12 Sc1 73.88(10)
C16 C12 Sc1 122.97(13)
C12 C13 C9 107.58(15)
C12 C13 C17 127.21(17)
C9 C13 C17 125.19(16)
C12 C13 Sc1 75.15(10)
C9 C13 Sc1 72.08(10)
C17 C13 Sc1 117.14(12)
C19 C18 C23 117.19(17)
C19 C18 C9 123.47(17)
C23 C18 C9 119.34(16)
C18 C19 C20 121.1(2)
C21 C20 C19 119.8(2)
C20 C21 C22 121.0(2)
C23 C22 C21 118.2(2)
C22 C23 C18 122.73(18)
C22 C23 O1 123.02(18)
C18 C23 O1 114.23(15)

loop_
_geom_bond_atom_site_label_1
_geom_bond_atom_site_label_2
_geom_bond_distance
Sc1 O1 2.2077(13)
Sc1 C1 2.2213(19)
Sc1 C5 2.243(2)
Sc1 C9 2.4232(17)
Sc1 C13 2.4475(18)
Sc1 C10 2.4799(18)
Sc1 C12 2.4938(19)
Sc1 C11 2.5038(18)
Si1 C1 1.847(2)
Si1 C3 1.873(2)
Si1 C2 1.875(2)
Si1 C4 1.883(2)
Si2 C5 1.836(2)
Si2 C8 1.870(3)
Si2 C6 1.876(3)
Si2 C7 1.878(2)
O1 C23 1.412(2)
O1 C24 1.449(2)
C9 C13 1.423(3)
C9 C10 1.424(2)
C9 C18 1.483(2)
C10 C11 1.414(3)
C10 C14 1.500(3)
C11 C12 1.420(3)
C11 C15 1.506(3)
C12 C13 1.416(3)
C12 C16 1.508(3)
C13 C17 1.499(3)
C18 C19 1.390(3)
C18 C23 1.392(3)
C19 C20 1.394(3)
C20 C21 1.367(3)
C21 C22 1.388(3)
C22 C23 1.381(3)

loop_
_geom_torsion_atom_site_label_1
_geom_torsion_atom_site_label_2
_geom_torsion_atom_site_label_3
_geom_torsion_atom_site_label_4
_geom_torsion
C1 Sc1 O1 C23 -109.06(14)
C5 Sc1 O1 C23 135.75(14)
C9 Sc1 O1 C23 9.22(13)
C13 Sc1 O1 C23 40.34(13)
C10 Sc1 O1 C23 -14.89(14)
C12 Sc1 O1 C23 37.54(15)
C11 Sc1 O1 C23 -1.18(16)
C1 Sc1 O1 C24 72.03(16)
C5 Sc1 O1 C24 -43.17(16)
C9 Sc1 O1 C24 -169.70(16)
C13 Sc1 O1 C24 -138.57(16)
C10 Sc1 O1 C24 166.19(15)
C12 Sc1 O1 C24 -141.37(15)
C11 Sc1 O1 C24 179.91(15)
C3 Si1 C1 Sc1 -91.77(15)
C2 Si1 C1 Sc1 148.28(12)
C4 Si1 C1 Sc1 27.72(17)
O1 Sc1 C1 Si1 4.70(14)
C5 Sc1 C1 Si1 110.32(13)
C9 Sc1 C1 Si1 -71.86(15)
C13 Sc1 C1 Si1 -102.27(16)
C10 Sc1 C1 Si1 -91.28(13)
C12 Sc1 C1 Si1 -139.31(11)
C11 Sc1 C1 Si1 -124.21(13)
C8 Si2 C5 Sc1 57.28(17)
C6 Si2 C5 Sc1 -63.27(17)
C7 Si2 C5 Sc1 177.01(15)
O1 Sc1 C5 Si2 124.17(13)
C1 Sc1 C5 Si2 14.53(17)
C9 Sc1 C5 Si2 -163.13(11)
C13 Sc1 C5 Si2 -148.76(13)
C10 Sc1 C5 Si2 -121.95(14)
C12 Sc1 C5 Si2 -115.49(14)
C11 Sc1 C5 Si2 -95.83(14)
O1 Sc1 C9 C13 112.59(11)
C1 Sc1 C9 C13 -151.23(11)
C5 Sc1 C9 C13 26.23(14)
C10 Sc1 C9 C13 -114.50(15)
C12 Sc1 C9 C13 -37.32(10)
C11 Sc1 C9 C13 -77.70(11)
O1 Sc1 C9 C10 -132.90(11)
C1 Sc1 C9 C10 -36.72(13)
C5 Sc1 C9 C10 140.73(12)
C13 Sc1 C9 C10 114.50(15)
C12 Sc1 C9 C10 77.19(11)
C11 Sc1 C9 C10 36.80(10)
O1 Sc1 C9 C18 -8.93(11)
C1 Sc1 C9 C18 87.25(13)
C5 Sc1 C9 C18 -95.29(14)
C13 Sc1 C9 C18 -121.52(17)
C10 Sc1 C9 C18 123.98(17)
C12 Sc1 C9 C18 -158.84(15)
C11 Sc1 C9 C18 160.78(15)
C13 C9 C10 C11 1.1(2)
C18 C9 C10 C11 -171.16(17)
Sc1 C9 C10 C11 -66.08(13)
C13 C9 C10 C14 -176.53(18)
C18 C9 C10 C14 11.2(3)
Sc1 C9 C10 C14 116.31(18)
C13 C9 C10 Sc1 67.16(12)
C18 C9 C10 Sc1 -105.08(18)
O1 Sc1 C10 C11 159.22(10)
C1 Sc1 C10 C11 -95.73(11)
C5 Sc1 C10 C11 44.44(17)
C9 Sc1 C10 C11 115.13(15)
C13 Sc1 C10 C11 77.24(11)
C12 Sc1 C10 C11 36.56(10)
O1 Sc1 C10 C9 44.09(11)
C1 Sc1 C10 C9 149.15(11)
C5 Sc1 C10 C9 -70.69(17)
C13 Sc1 C10 C9 -37.88(10)
C12 Sc1 C10 C9 -78.56(11)
C11 Sc1 C10 C9 -115.13(15)
O1 Sc1 C10 C14 -77.46(15)
C1 Sc1 C10 C14 27.59(15)
C5 Sc1 C10 C14 167.76(14)
C9 Sc1 C10 C14 -121.55(19)
C13 Sc1 C10 C14 -159.44(17)
C12 Sc1 C10 C14 159.88(17)
C11 Sc1 C10 C14 123.32(19)
C9 C10 C11 C12 -1.0(2)
C14 C10 C11 C12 176.57(18)
Sc1 C10 C11 C12 -64.78(13)
C9 C10 C11 C15 -178.31(18)
C14 C10 C11 C15 -0.7(3)
Sc1 C10 C11 C15 117.95(19)
C9 C10 C11 Sc1 63.74(12)
C14 C10 C11 Sc1 -118.64(19)
O1 Sc1 C11 C10 -25.74(13)
C1 Sc1 C11 C10 86.67(11)
C5 Sc1 C11 C10 -154.38(11)
C9 Sc1 C11 C10 -37.72(10)
C13 Sc1 C11 C10 -79.36(11)
C12 Sc1 C11 C10 -116.29(15)
O1 Sc1 C11 C12 90.56(12)
C1 Sc1 C11 C12 -157.04(11)
C5 Sc1 C11 C12 -38.09(13)
C9 Sc1 C11 C12 78.57(11)
C13 Sc1 C11 C12 36.93(10)
C10 Sc1 C11 C12 116.29(15)
O1 Sc1 C11 C15 -148.13(14)
C1 Sc1 C11 C15 -35.73(16)
C5 Sc1 C11 C15 83.22(17)
C9 Sc1 C11 C15 -160.12(18)
C13 Sc1 C11 C15 158.25(18)
C10 Sc1 C11 C15 -122.4(2)
C12 Sc1 C11 C15 121.3(2)
C10 C11 C12 C13 0.6(2)
C15 C11 C12 C13 177.92(18)
Sc1 C11 C12 C13 -63.84(13)
C10 C11 C12 C16 -176.26(18)
C15 C11 C12 C16 1.0(3)
Sc1 C11 C12 C16 119.29(18)
C10 C11 C12 Sc1 64.45(13)
C15 C11 C12 Sc1 -118.25(18)
O1 Sc1 C12 C13 5.09(12)
C1 Sc1 C12 C13 144.36(11)
C5 Sc1 C12 C13 -96.36(11)
C9 Sc1 C12 C13 38.09(10)
C10 Sc1 C12 C13 79.44(11)
C11 Sc1 C12 C13 115.93(15)
O1 Sc1 C12 C11 -110.84(11)
C1 Sc1 C12 C11 28.43(13)
C5 Sc1 C12 C11 147.71(11)
C9 Sc1 C12 C11 -77.84(11)
C13 Sc1 C12 C11 -115.93(15)
C10 Sc1 C12 C11 -36.49(10)
O1 Sc1 C12 C16 127.51(14)
C1 Sc1 C12 C16 -93.23(16)
C5 Sc1 C12 C16 26.06(16)
C9 Sc1 C12 C16 160.51(18)
C13 Sc1 C12 C16 122.4(2)
C10 Sc1 C12 C16 -158.15(18)
C11 Sc1 C12 C16 -121.7(2)
C11 C12 C13 C9 0.1(2)
C16 C12 C13 C9 176.86(18)
Sc1 C12 C13 C9 -65.30(12)
C11 C12 C13 C17 178.39(18)
C16 C12 C13 C17 -4.8(3)
Sc1 C12 C13 C17 113.03(19)
C11 C12 C13 Sc1 65.36(13)
C16 C12 C13 Sc1 -117.84(19)
C10 C9 C13 C12 -0.7(2)
C18 C9 C13 C12 171.72(17)
Sc1 C9 C13 C12 67.36(13)
C10 C9 C13 C17 -179.07(17)
C18 C9 C13 C17 -6.6(3)
Sc1 C9 C13 C17 -111.01(18)
C10 C9 C13 Sc1 -68.06(12)
C18 C9 C13 Sc1 104.37(17)
O1 Sc1 C13 C12 -175.56(11)
C1 Sc1 C13 C12 -63.53(17)
C5 Sc1 C13 C12 86.26(12)
C9 Sc1 C13 C12 -114.46(15)
C10 Sc1 C13 C12 -76.83(11)
C11 Sc1 C13 C12 -36.61(10)
O1 Sc1 C13 C9 -61.10(10)
C1 Sc1 C13 C9 50.93(17)
C5 Sc1 C13 C9 -159.28(11)
C10 Sc1 C13 C9 37.63(10)
C12 Sc1 C13 C9 114.46(15)
C11 Sc1 C13 C9 77.85(11)
O1 Sc1 C13 C17 59.90(14)
C1 Sc1 C13 C17 171.93(13)
C5 Sc1 C13 C17 -38.29(15)
C9 Sc1 C13 C17 120.99(18)
C10 Sc1 C13 C17 158.62(16)
C12 Sc1 C13 C17 -124.55(19)
C11 Sc1 C13 C17 -161.16(16)
C13 C9 C18 C19 104.3(2)
C10 C9 C18 C19 -84.6(2)
Sc1 C9 C18 C19 -171.34(15)
C13 C9 C18 C23 -75.2(2)
C10 C9 C18 C23 95.9(2)
Sc1 C9 C18 C23 9.2(2)
C23 C18 C19 C20 0.2(3)
C9 C18 C19 C20 -179.35(19)
C18 C19 C20 C21 0.4(3)
C19 C20 C21 C22 -0.8(3)
C20 C21 C22 C23 0.6(3)
C21 C22 C23 C18 -0.1(3)
C21 C22 C23 O1 -178.46(19)
C19 C18 C23 C22 -0.3(3)
C9 C18 C23 C22 179.24(18)
C19 C18 C23 O1 178.21(16)
C9 C18 C23 O1 -2.3(2)
C24 O1 C23 C22 -10.0(3)
Sc1 O1 C23 C22 171.10(15)
C24 O1 C23 C18 171.53(18)
Sc1 O1 C23 C18 -7.4(2)
